data_7708836
loop_
_publ_author_name
'Fazekas, Eszter'
'Jenkins, David T.'
'Forbes, Andrew A.'
'Gallagher, Brendan'
'Rosair, Georgina'
'McIntosh, Ruaraidh D.'

_publ_section_title
;
 Amino acid-derived bisphenolate palladium complexes as C-C coupling
 catalysts
;
_journal_name_full 'Dalton Transactions'
_journal_paper_doi 10.1039/D1DT03068J
_journal_year 2021
_chemical_absolute_configuration ad
_chemical_formula_moiety 'C40 H66 N2 O4 Pd'
_chemical_formula_sum 'C40 H66 N2 O4 Pd'
_chemical_formula_weight 745.34
_space_group_crystal_system monoclinic
_space_group_IT_number 7
_space_group_name_Hall 'P -2yac'
_space_group_name_H-M_alt 'P 1 n 1'
_atom_sites_solution_hydrogens geom
_audit_creation_date 2021-02-03
_audit_creation_method
;
Olex2 1.3
(compiled 2020.11.12 svn.r5f609507 for OlexSys, GUI svn.r6226)
;
_audit_update_record
;
2021-02-18 deposited with the CCDC.	2021-11-12 downloaded from the CCDC.
;
_cell_angle_alpha 90
_cell_angle_beta 105.0420(10)
_cell_angle_gamma 90
_cell_formula_units_Z 4
_cell_length_a 9.9356(4)
_cell_length_b 26.4605(11)
_cell_length_c 15.5658(6)
_cell_measurement_reflns_used 9337
_cell_measurement_temperature 100.0
_cell_measurement_theta_max 26.357
_cell_measurement_theta_min 3.078
_cell_volume 3952.0(3)
_computing_cell_refinement 'SAINT V8.38A (Bruker, 2018)'
_computing_data_reduction 'SAINT V8.38A (Bruker, 2018)'
_computing_molecular_graphics 'Olex2 1.3 (Dolomanov et al., 2009)'
_computing_publication_material 'Olex2 1.3 (Dolomanov et al., 2009)'
_computing_structure_refinement 'ShelXL (Sheldrick, 2015)'
_diffrn_ambient_temperature 100.0
_diffrn_detector 'Bruker PhotonIII detector'
_diffrn_detector_type 'CCD area detector'
_diffrn_measured_fraction_theta_full 0.998
_diffrn_measured_fraction_theta_max 0.996
_diffrn_measurement_device 'three-circle diffractometer'
_diffrn_measurement_device_type 'Bruker D8Venture'
_diffrn_measurement_method '\w and \f scans'
_diffrn_radiation_monochromator 'mirror optics'
_diffrn_radiation_probe x-ray
_diffrn_radiation_type MoK\a
_diffrn_radiation_wavelength 0.71073
_diffrn_reflns_av_R_equivalents 0.0551
_diffrn_reflns_av_unetI/netI 0.0239
_diffrn_reflns_Laue_measured_fraction_full 0.998
_diffrn_reflns_Laue_measured_fraction_max 0.996
_diffrn_reflns_limit_h_max 12
_diffrn_reflns_limit_h_min -12
_diffrn_reflns_limit_k_max 33
_diffrn_reflns_limit_k_min -33
_diffrn_reflns_limit_l_max 19
_diffrn_reflns_limit_l_min -19
_diffrn_reflns_number 146440
_diffrn_reflns_point_group_measured_fraction_full 0.984
_diffrn_reflns_point_group_measured_fraction_max 0.978
_diffrn_reflns_theta_full 25.242
_diffrn_reflns_theta_max 26.401
_diffrn_reflns_theta_min 2.677
_diffrn_source 'microfocus sealed X-ray tube'
_diffrn_source_current 30.0
_diffrn_source_power 1.5
_diffrn_source_type 'Incoatec I\ms'
_diffrn_source_voltage 50.0
_exptl_absorpt_coefficient_mu 0.509
_exptl_absorpt_correction_T_max 0.7454
_exptl_absorpt_correction_T_min 0.6815
_exptl_absorpt_correction_type multi-scan
_exptl_absorpt_process_details
;
SADABS-2016/2 (Bruker,2016/2) was used for absorption correction.
wR2(int) was 0.0582 before and 0.0538 after correction.
The Ratio of minimum to maximum transmission is 0.9143.
The \l/2 correction factor is Not present.
;
_exptl_crystal_colour orange
_exptl_crystal_colour_primary orange
_exptl_crystal_density_diffrn 1.253
_exptl_crystal_description block
_exptl_crystal_F_000 1592
_exptl_crystal_size_max 0.3
_exptl_crystal_size_mid 0.2
_exptl_crystal_size_min 0.2
_refine_diff_density_max 0.562
_refine_diff_density_min -0.470
_refine_diff_density_rms 0.056
_refine_ls_abs_structure_details
;
 Flack x determined using 6940 quotients [(I+)-(I-)]/[(I+)+(I-)]
 (Parsons, Flack and Wagner, Acta Cryst. B69 (2013) 249-259).
;
_refine_ls_abs_structure_Flack 0.084(5)
_refine_ls_extinction_method none
_refine_ls_goodness_of_fit_ref 1.058
_refine_ls_hydrogen_treatment constr
_refine_ls_matrix_type full
_refine_ls_number_parameters 905
_refine_ls_number_reflns 15877
_refine_ls_number_restraints 7
_refine_ls_restrained_S_all 1.064
_refine_ls_R_factor_all 0.0314
_refine_ls_R_factor_gt 0.0293
_refine_ls_shift/su_max 0.003
_refine_ls_shift/su_mean 0.000
_refine_ls_structure_factor_coef Fsqd
_refine_ls_weighting_details 'w=1/[\s^2^(Fo^2^)+(0.0226P)^2^+3.7935P] where P=(Fo^2^+2Fc^2^)/3'
_refine_ls_weighting_scheme calc
_refine_ls_wR_factor_gt 0.0646
_refine_ls_wR_factor_ref 0.0656
_reflns_Friedel_coverage 0.959
_reflns_Friedel_fraction_full 0.969
_reflns_Friedel_fraction_max 0.960
_reflns_number_gt 15237
_reflns_number_total 15877
_reflns_threshold_expression 'I > 2\s(I)'
_cod_data_source_file d1dt03068j2.cif
_cod_data_source_block ef89
_cod_database_code 7708836
_shelx_shelxl_version_number 2014/7
_shelx_space_group_comment
;
The symmetry employed for this shelxl refinement is uniquely defined
by the following loop, which should always be used as a source of
symmetry information in preference to the above space-group names.
They are only intended as comments.
;
_shelx_estimated_absorpt_t_max 0.905
_shelx_estimated_absorpt_t_min 0.862
_olex2_refinement_description
;
1. Fixed Uiso
 At 1.2 times of:
  All C(H) groups, All C(H,H) groups, All C(H,H,H,H) groups
 At 1.5 times of:
  All C(H,H,H) groups
2. Restrained distances
 C13A-C12 = C15-C12 = C15A-C12 = C14-C12 = C14A-C12
 1.52 with sigma of 0.02
3. Uiso/Uaniso restraints and constraints
Uanis(C14A) = Uanis(C15)
4. Others
 Sof(HU)=Sof(HV)=Sof(C20A)=Sof(H8DA)=Sof(H9DA)=Sof(H0EA)=1-FVAR(1)
 Sof(HW)=Sof(HX)=Sof(C20)=Sof(HY)=Sof(HZ)=Sof(H0AA)=FVAR(1)
 Sof(C15A)=Sof(H1EA)=Sof(H2EA)=Sof(H3EA)=Sof(C14A)=Sof(H7EA)=Sof(H8EA)=
 Sof(H9EA)=1-FVAR(2)
 Sof(C14)=Sof(HM)=Sof(HN)=Sof(HO)=Sof(C15)=Sof(HP)=Sof(HQ)=Sof(HR)=FVAR(2)
5.a Secondary CH2 refined with riding coordinates:
 C1(H,HA), C16(HS,HT), C19(HU,HV), C19(HW,HX), C21(H1AA,H2AA), C36(H3CA,H4CA),
 C38(H8CA,H9CA), C40(H3DA,H4DA), C1'(H1'A,H1'B), C16'(H16A,H16B), C19'(H19A,
 H19B), C21'(H21A,H21B), C36'(H36A,H36B), C38'(H38A,H38B), C40'(H40A,H40B)
5.b Aromatic/amide H refined with riding coordinates:
 C5(HB), C7(HC), C25(H3AA), C27(H4AA), C5'(H5'), C7'(H7'), C25'(H25'),
 C27'(H27')
5.c Idealised Me refined as rotating group:
 C9(HD,HE,HF), C10(HG,HH,HI), C11(HJ,HK,HL), C14(HM,HN,HO), C15(HP,HQ,HR),
 C20(HY,HZ,H0AA), C29(H5AA,H6AA,H7AA), C30(H8AA,H9AA,H0BA), C31(H1BA,H2BA,H3BA),
  C33(H4BA,H5BA,H6BA), C34(H7BA,H8BA,H9BA), C35(H0CA,H1CA,H2CA), C37(H5CA,H6CA,
 H7CA), C39(H0DA,H1DA,H2DA), C41(H5DA,H6DA,H7DA), C9'(H9'A,H9'B,H9'C),
 C10'(H10A,H10B,H10C), C11'(H11A,H11B,H11C), C13'(H13A,H13B,H13C), C14'(H14A,
 H14B,H14C), C15'(H15A,H15B,H15C), C20'(H20A,H20B,H20C), C29'(H29A,H29B,H29C),
 C30'(H30A,H30B,H30C), C31'(H31A,H31B,H31C), C33'(H33A,H33B,H33C), C34'(H34A,
 H34B,H34C), C35'(H35A,H35B,H35C), C37'(H37A,H37B,H37C), C39'(H39A,H39B,H39C),
 C41'(H41A,H41B,H41C), C20A(H8DA,H9DA,H0EA), C15A(H1EA,H2EA,H3EA), C13A(H4EA,
 H5EA,H6EA), C14A(H7EA,H8EA,H9EA)
;
_olex2_submission_special_instructions 'No special instructions were received'

loop_
_space_group_symop_operation_xyz
'x, y, z'
'x+1/2, -y, z+1/2'

loop_
_atom_site_label
_atom_site_type_symbol
_atom_site_fract_x
_atom_site_fract_y
_atom_site_fract_z
_atom_site_U_iso_or_equiv
_atom_site_adp_type
_atom_site_occupancy
_atom_site_site_symmetry_order
_atom_site_calc_flag
_atom_site_refinement_flags_posn
_atom_site_refinement_flags_adp
_atom_site_refinement_flags_occupancy
_atom_site_disorder_assembly
_atom_site_disorder_group
Pd1 Pd 0.63612(2) 0.94488(2) 0.42967(2) 0.01655(9) Uani 1 1 d . . . . .
O1 O 0.6035(4) 0.95106(12) 0.5523(3) 0.0228(8) Uani 1 1 d . . . . .
N2 N 0.4792(3) 1.00078(12) 0.3840(2) 0.0179(7) Uani 1 1 d . . . . .
C1 C 0.8747(4) 0.91541(16) 0.5701(3) 0.0241(9) Uani 1 1 d . . . . .
H H 0.9698 0.9013 0.5910 0.029 Uiso 1 1 calc R . . . .
HA H 0.8818 0.9527 0.5748 0.029 Uiso 1 1 calc R . . . .
O2 O 0.6467(4) 0.94066(10) 0.3020(3) 0.0199(8) Uani 1 1 d . . . . .
N1 N 0.8145(3) 0.90096(12) 0.4744(2) 0.0181(7) Uani 1 1 d . . . . .
C2 C 0.7869(4) 0.89644(15) 0.6287(3) 0.0231(8) Uani 1 1 d . . . . .
C3 C 0.6535(4) 0.91785(14) 0.6177(3) 0.0221(8) Uani 1 1 d . . . . .
C4 C 0.5763(5) 0.90409(18) 0.6793(3) 0.0272(10) Uani 1 1 d . . . . .
C5 C 0.6301(5) 0.86652(17) 0.7411(3) 0.0314(10) Uani 1 1 d . . . . .
HB H 0.5771 0.8568 0.7811 0.038 Uiso 1 1 calc R . . . .
C6 C 0.7575(5) 0.84207(17) 0.7482(3) 0.0321(10) Uani 1 1 d . . . . .
C7 C 0.8355(5) 0.85895(16) 0.6911(3) 0.0274(10) Uani 1 1 d . . . . .
HC H 0.9243 0.8443 0.6952 0.033 Uiso 1 1 calc R . . . .
C8 C 0.4381(5) 0.93017(19) 0.6799(3) 0.0337(10) Uani 1 1 d . . . . .
C9 C 0.3262(5) 0.9172(2) 0.5935(3) 0.0388(11) Uani 1 1 d . . . . .
HD H 0.2445 0.9388 0.5886 0.058 Uiso 1 1 calc GR . . . .
HE H 0.2990 0.8817 0.5949 0.058 Uiso 1 1 calc GR . . . .
HF H 0.3643 0.9230 0.5422 0.058 Uiso 1 1 calc GR . . . .
C10 C 0.4616(5) 0.9876(2) 0.6895(3) 0.0377(11) Uani 1 1 d . . . . .
HG H 0.4989 1.0000 0.6410 0.057 Uiso 1 1 calc GR . . . .
HH H 0.5281 0.9949 0.7467 0.057 Uiso 1 1 calc GR . . . .
HI H 0.3729 1.0045 0.6870 0.057 Uiso 1 1 calc GR . . . .
C11 C 0.3796(6) 0.9131(3) 0.7573(4) 0.0523(15) Uani 1 1 d . . . . .
HJ H 0.4497 0.9186 0.8137 0.078 Uiso 1 1 calc GR . . . .
HK H 0.3560 0.8771 0.7507 0.078 Uiso 1 1 calc GR . . . .
HL H 0.2957 0.9327 0.7569 0.078 Uiso 1 1 calc GR . . . .
C12 C 0.8063(7) 0.7981(2) 0.8119(3) 0.0521(16) Uani 1 1 d D . . . .
C14 C 0.9495(10) 0.7927(5) 0.8465(7) 0.037(2) Uani 0.598(13) 1 d D . P A 1
HM H 0.9939 0.7881 0.7977 0.055 Uiso 0.598(13) 1 calc GR . P A 1
HN H 0.9682 0.7631 0.8858 0.055 Uiso 0.598(13) 1 calc GR . P A 1
HO H 0.9871 0.8230 0.8804 0.055 Uiso 0.598(13) 1 calc GR . P A 1
C15 C 0.7316(10) 0.7477(3) 0.7625(5) 0.0321(18) Uani 0.598(13) 1 d D . P A 1
HP H 0.6305 0.7529 0.7440 0.048 Uiso 0.598(13) 1 calc GR . P A 1
HQ H 0.7532 0.7190 0.8036 0.048 Uiso 0.598(13) 1 calc GR . P A 1
HR H 0.7660 0.7408 0.7101 0.048 Uiso 0.598(13) 1 calc GR . P A 1
C16 C 0.7879(4) 0.84582(14) 0.4656(3) 0.0197(8) Uani 1 1 d . . . . .
HS H 0.7456 0.8380 0.4021 0.024 Uiso 1 1 calc R . . . .
HT H 0.7190 0.8368 0.4990 0.024 Uiso 1 1 calc R . . . .
O3 O 1.0362(3) 0.82621(13) 0.5136(3) 0.0406(8) Uani 1 1 d . . . . .
C17 C 0.9166(5) 0.81273(16) 0.4986(3) 0.0258(9) Uani 1 1 d . . . . .
O4 O 0.8759(4) 0.76588(12) 0.5100(3) 0.0423(9) Uani 1 1 d . . . . .
C19 C 0.9886(7) 0.7285(2) 0.5361(5) 0.0648(19) Uani 1 1 d . . . . .
HU H 0.9536 0.6949 0.5120 0.078 Uiso 0.539(12) 1 calc R . P B 2
HV H 1.0659 0.7380 0.5101 0.078 Uiso 0.539(12) 1 calc R . P B 2
HW H 1.0252 0.7209 0.4841 0.078 Uiso 0.461(12) 1 calc R . P B 1
HX H 1.0655 0.7433 0.5830 0.078 Uiso 0.461(12) 1 calc R . P B 1
C20 C 0.9473(11) 0.6846(4) 0.5669(7) 0.034(3) Uani 0.461(12) 1 d . . P B 1
HY H 0.8931 0.6922 0.6096 0.050 Uiso 0.461(12) 1 calc GR . P B 1
HZ H 1.0295 0.6646 0.5962 0.050 Uiso 0.461(12) 1 calc GR . P B 1
H0AA H 0.8897 0.6653 0.5170 0.050 Uiso 0.461(12) 1 calc GR . P B 1
C21 C 0.9102(4) 0.91931(15) 0.4192(3) 0.0207(8) Uani 1 1 d . . . . .
H1AA H 0.9078 0.9567 0.4165 0.025 Uiso 1 1 calc R . . . .
H2AA H 1.0070 0.9088 0.4479 0.025 Uiso 1 1 calc R . . . .
C22 C 0.8667(4) 0.89825(15) 0.3269(3) 0.0197(8) Uani 1 1 d . . . . .
C23 C 0.7325(4) 0.90986(14) 0.2733(3) 0.0183(8) Uani 1 1 d . . . . .
C24 C 0.6905(4) 0.88783(15) 0.1867(3) 0.0187(9) Uani 1 1 d . . . . .
C25 C 0.7850(4) 0.85665(14) 0.1599(3) 0.0185(8) Uani 1 1 d . . . . .
H3AA H 0.7578 0.8428 0.1017 0.022 Uiso 1 1 calc R . . . .
C26 C 0.9173(4) 0.84452(14) 0.2132(3) 0.0197(8) Uani 1 1 d . . . . .
C27 C 0.9554(4) 0.86586(14) 0.2969(3) 0.0194(8) Uani 1 1 d . . . . .
H4AA H 1.0443 0.8583 0.3351 0.023 Uiso 1 1 calc R . . . .
C28 C 0.5451(4) 0.89746(14) 0.1258(3) 0.0195(8) Uani 1 1 d . . . . .
C29 C 0.4347(4) 0.87842(16) 0.1720(3) 0.0261(9) Uani 1 1 d . . . . .
H5AA H 0.3424 0.8905 0.1392 0.039 Uiso 1 1 calc GR . . . .
H6AA H 0.4566 0.8913 0.2331 0.039 Uiso 1 1 calc GR . . . .
H7AA H 0.4351 0.8414 0.1730 0.039 Uiso 1 1 calc GR . . . .
C30 C 0.5265(4) 0.95446(15) 0.1050(3) 0.0259(9) Uani 1 1 d . . . . .
H8AA H 0.5920 0.9651 0.0710 0.039 Uiso 1 1 calc GR . . . .
H9AA H 0.5449 0.9735 0.1608 0.039 Uiso 1 1 calc GR . . . .
H0BA H 0.4309 0.9609 0.0700 0.039 Uiso 1 1 calc GR . . . .
C31 C 0.5188(4) 0.86948(16) 0.0364(3) 0.0263(9) Uani 1 1 d . . . . .
H1BA H 0.5862 0.8809 0.0044 0.039 Uiso 1 1 calc GR . . . .
H2BA H 0.4241 0.8767 0.0006 0.039 Uiso 1 1 calc GR . . . .
H3BA H 0.5293 0.8330 0.0472 0.039 Uiso 1 1 calc GR . . . .
C32 C 1.0126(4) 0.81022(16) 0.1760(3) 0.0241(8) Uani 1 1 d . . . . .
C33 C 0.9355(5) 0.76156(16) 0.1379(3) 0.0311(10) Uani 1 1 d . . . . .
H4BA H 0.9149 0.7418 0.1862 0.047 Uiso 1 1 calc GR . . . .
H5BA H 0.9943 0.7416 0.1090 0.047 Uiso 1 1 calc GR . . . .
H6BA H 0.8483 0.7703 0.0943 0.047 Uiso 1 1 calc GR . . . .
C34 C 1.1465(5) 0.79641(19) 0.2460(3) 0.0353(11) Uani 1 1 d . . . . .
H7BA H 1.1985 0.8273 0.2682 0.053 Uiso 1 1 calc GR . . . .
H8BA H 1.2039 0.7744 0.2192 0.053 Uiso 1 1 calc GR . . . .
H9BA H 1.1230 0.7787 0.2954 0.053 Uiso 1 1 calc GR . . . .
C35 C 1.0545(4) 0.83868(18) 0.1002(3) 0.0310(10) Uani 1 1 d . . . . .
H0CA H 0.9711 0.8456 0.0521 0.047 Uiso 1 1 calc GR . . . .
H1CA H 1.1192 0.8178 0.0775 0.047 Uiso 1 1 calc GR . . . .
H2CA H 1.0999 0.8706 0.1231 0.047 Uiso 1 1 calc GR . . . .
C36 C 0.5469(4) 1.04309(14) 0.3471(3) 0.0212(8) Uani 1 1 d . . . . .
H3CA H 0.4755 1.0689 0.3219 0.025 Uiso 1 1 calc R . . . .
H4CA H 0.5828 1.0298 0.2978 0.025 Uiso 1 1 calc R . . . .
C37 C 0.6660(5) 1.06825(16) 0.4149(3) 0.0300(10) Uani 1 1 d . . . . .
H5CA H 0.6322 1.0807 0.4648 0.045 Uiso 1 1 calc GR . . . .
H6CA H 0.7018 1.0966 0.3869 0.045 Uiso 1 1 calc GR . . . .
H7CA H 0.7408 1.0436 0.4368 0.045 Uiso 1 1 calc GR . . . .
C38 C 0.3626(4) 0.98186(14) 0.3090(3) 0.0199(8) Uani 1 1 d . . . . .
H8CA H 0.4019 0.9700 0.2603 0.024 Uiso 1 1 calc R . . . .
H9CA H 0.2988 1.0103 0.2857 0.024 Uiso 1 1 calc R . . . .
C39 C 0.2798(4) 0.93938(16) 0.3354(3) 0.0280(9) Uani 1 1 d . . . . .
H0DA H 0.3437 0.9132 0.3669 0.042 Uiso 1 1 calc GR . . . .
H1DA H 0.2170 0.9248 0.2820 0.042 Uiso 1 1 calc GR . . . .
H2DA H 0.2250 0.9526 0.3745 0.042 Uiso 1 1 calc GR . . . .
C40 C 0.4235(5) 1.02074(17) 0.4586(3) 0.0291(9) Uani 1 1 d . . . . .
H3DA H 0.5026 1.0349 0.5048 0.035 Uiso 1 1 calc R . . . .
H4DA H 0.3859 0.9919 0.4856 0.035 Uiso 1 1 calc R . . . .
C41 C 0.3096(5) 1.06144(18) 0.4338(4) 0.0374(11) Uani 1 1 d . . . . .
H5DA H 0.3422 1.0892 0.4026 0.056 Uiso 1 1 calc GR . . . .
H6DA H 0.2889 1.0744 0.4879 0.056 Uiso 1 1 calc GR . . . .
H7DA H 0.2251 1.0467 0.3949 0.056 Uiso 1 1 calc GR . . . .
Pd1' Pd 0.20544(2) 0.55156(2) 0.51197(2) 0.01591(8) Uani 1 1 d . . . . .
O1' O 0.2192(4) 0.55552(10) 0.3842(3) 0.0194(8) Uani 1 1 d . . . . .
N2' N 0.0481(3) 0.49573(12) 0.4652(2) 0.0176(7) Uani 1 1 d . . . . .
C1' C 0.4779(4) 0.58177(14) 0.5036(3) 0.0167(7) Uani 1 1 d . . . . .
H1'A H 0.5713 0.5952 0.5335 0.020 Uiso 1 1 calc R . . . .
H1'B H 0.4837 0.5444 0.5045 0.020 Uiso 1 1 calc R . . . .
O2' O 0.1716(4) 0.54771(12) 0.6349(3) 0.0251(8) Uani 1 1 d . . . . .
N1' N 0.3748(3) 0.59854(12) 0.5539(2) 0.0149(6) Uani 1 1 d . . . . .
C2' C 0.4367(4) 0.59969(13) 0.4095(3) 0.0161(7) Uani 1 1 d . . . . .
C3' C 0.3044(4) 0.58643(13) 0.3551(3) 0.0154(7) Uani 1 1 d . . . . .
C4' C 0.2636(4) 0.60743(14) 0.2675(3) 0.0167(8) Uani 1 1 d . . . . .
C5' C 0.3582(4) 0.63818(13) 0.2400(3) 0.0165(7) Uani 1 1 d . . . . .
H5' H 0.3317 0.6512 0.1811 0.020 Uiso 1 1 calc R . . . .
C6' C 0.4905(4) 0.65122(13) 0.2937(3) 0.0163(7) Uani 1 1 d . . . . .
C7' C 0.5260(4) 0.63187(14) 0.3792(3) 0.0164(7) Uani 1 1 d . . . . .
H7' H 0.6134 0.6407 0.4182 0.020 Uiso 1 1 calc R . . . .
C8' C 0.1168(4) 0.59827(14) 0.2073(3) 0.0195(8) Uani 1 1 d . . . . .
C9' C 0.0111(4) 0.61988(17) 0.2540(3) 0.0260(10) Uani 1 1 d . . . . .
H9'A H -0.0836 0.6111 0.2199 0.039 Uiso 1 1 calc GR . . . .
H9'B H 0.0205 0.6567 0.2578 0.039 Uiso 1 1 calc GR . . . .
H9'C H 0.0287 0.6057 0.3140 0.039 Uiso 1 1 calc GR . . . .
C10' C 0.0935(4) 0.54124(15) 0.1880(3) 0.0233(8) Uani 1 1 d . . . . .
H10A H 0.1126 0.5226 0.2443 0.035 Uiso 1 1 calc GR . . . .
H10B H 0.1563 0.5295 0.1530 0.035 Uiso 1 1 calc GR . . . .
H10C H -0.0033 0.5354 0.1545 0.035 Uiso 1 1 calc GR . . . .
C11' C 0.0920(4) 0.62510(15) 0.1175(3) 0.0235(8) Uani 1 1 d . . . . .
H11A H 0.1550 0.6112 0.0843 0.035 Uiso 1 1 calc GR . . . .
H11B H 0.1100 0.6613 0.1272 0.035 Uiso 1 1 calc GR . . . .
H11C H -0.0048 0.6199 0.0833 0.035 Uiso 1 1 calc GR . . . .
C12' C 0.5860(4) 0.68509(14) 0.2557(3) 0.0181(7) Uani 1 1 d . . . . .
C13' C 0.6239(4) 0.65687(16) 0.1791(3) 0.0241(8) Uani 1 1 d . . . . .
H13A H 0.6678 0.6245 0.2008 0.036 Uiso 1 1 calc GR . . . .
H13B H 0.6889 0.6774 0.1560 0.036 Uiso 1 1 calc GR . . . .
H13C H 0.5392 0.6507 0.1315 0.036 Uiso 1 1 calc GR . . . .
C14' C 0.7212(4) 0.69839(16) 0.3259(3) 0.0257(9) Uani 1 1 d . . . . .
H14A H 0.6985 0.7155 0.3761 0.039 Uiso 1 1 calc GR . . . .
H14B H 0.7781 0.7208 0.2994 0.039 Uiso 1 1 calc GR . . . .
H14C H 0.7733 0.6674 0.3468 0.039 Uiso 1 1 calc GR . . . .
C15' C 0.5131(4) 0.73511(16) 0.2210(3) 0.0283(9) Uani 1 1 d . . . . .
H15A H 0.5757 0.7560 0.1964 0.042 Uiso 1 1 calc GR . . . .
H15B H 0.4895 0.7532 0.2700 0.042 Uiso 1 1 calc GR . . . .
H15C H 0.4278 0.7280 0.1744 0.042 Uiso 1 1 calc GR . . . .
C16' C 0.3295(4) 0.65167(13) 0.5352(3) 0.0154(7) Uani 1 1 d . . . . .
H16A H 0.2640 0.6601 0.5713 0.018 Uiso 1 1 calc R . . . .
H16B H 0.2773 0.6542 0.4718 0.018 Uiso 1 1 calc R . . . .
O3' O 0.5648(3) 0.68434(11) 0.5898(2) 0.0272(7) Uani 1 1 d . . . . .
C17' C 0.4437(4) 0.69089(14) 0.5531(3) 0.0193(8) Uani 1 1 d . . . . .
O4' O 0.3890(3) 0.73507(11) 0.5221(2) 0.0361(8) Uani 1 1 d . . . . .
C19' C 0.4836(6) 0.77823(17) 0.5332(4) 0.0449(14) Uani 1 1 d . . . . .
H19A H 0.5761 0.7675 0.5270 0.054 Uiso 1 1 calc R . . . .
H19B H 0.4956 0.7936 0.5926 0.054 Uiso 1 1 calc R . . . .
C20' C 0.4184(5) 0.81531(16) 0.4617(4) 0.0351(11) Uani 1 1 d . . . . .
H20A H 0.4155 0.8007 0.4033 0.053 Uiso 1 1 calc GR . . . .
H20B H 0.4737 0.8464 0.4699 0.053 Uiso 1 1 calc GR . . . .
H20C H 0.3234 0.8230 0.4650 0.053 Uiso 1 1 calc GR . . . .
C21' C 0.4377(4) 0.58977(15) 0.6514(3) 0.0186(8) Uani 1 1 d . . . . .
H21A H 0.4576 0.5533 0.6616 0.022 Uiso 1 1 calc R . . . .
H21B H 0.5274 0.6082 0.6700 0.022 Uiso 1 1 calc R . . . .
C22' C 0.3448(4) 0.60677(15) 0.7076(3) 0.0204(8) Uani 1 1 d . . . . .
C23' C 0.2163(4) 0.58248(16) 0.6978(3) 0.0234(8) Uani 1 1 d . . . . .
C24' C 0.1379(5) 0.5955(2) 0.7599(3) 0.0288(11) Uani 1 1 d . . . . .
C25' C 0.1871(4) 0.63391(18) 0.8209(3) 0.0293(9) Uani 1 1 d . . . . .
H25' H 0.1338 0.6422 0.8616 0.035 Uiso 1 1 calc R . . . .
C26' C 0.3091(4) 0.66100(17) 0.8266(3) 0.0255(9) Uani 1 1 d . . . . .
C27' C 0.3886(4) 0.64543(16) 0.7687(3) 0.0216(8) Uani 1 1 d . . . . .
H27' H 0.4747 0.6618 0.7714 0.026 Uiso 1 1 calc R . . . .
C28' C 0.0010(5) 0.5676(2) 0.7592(3) 0.0414(13) Uani 1 1 d . . . . .
C29' C -0.1097(5) 0.5808(2) 0.6729(4) 0.0447(13) Uani 1 1 d . . . . .
H29A H -0.1912 0.5590 0.6671 0.067 Uiso 1 1 calc GR . . . .
H29B H -0.0708 0.5757 0.6218 0.067 Uiso 1 1 calc GR . . . .
H29C H -0.1377 0.6162 0.6749 0.067 Uiso 1 1 calc GR . . . .
C30' C 0.0281(5) 0.5106(2) 0.7695(4) 0.0457(14) Uani 1 1 d . . . . .
H30A H 0.0908 0.5037 0.8282 0.069 Uiso 1 1 calc GR . . . .
H30B H 0.0712 0.4989 0.7231 0.069 Uiso 1 1 calc GR . . . .
H30C H -0.0603 0.4929 0.7638 0.069 Uiso 1 1 calc GR . . . .
C31' C -0.0605(6) 0.5844(3) 0.8364(4) 0.0608(19) Uani 1 1 d . . . . .
H31A H 0.0051 0.5759 0.8933 0.091 Uiso 1 1 calc GR . . . .
H31B H -0.1490 0.5669 0.8316 0.091 Uiso 1 1 calc GR . . . .
H31C H -0.0764 0.6210 0.8331 0.091 Uiso 1 1 calc GR . . . .
C32' C 0.3562(5) 0.70561(17) 0.8895(3) 0.0288(10) Uani 1 1 d . . . . .
C33' C 0.3355(6) 0.75472(18) 0.8343(3) 0.0380(11) Uani 1 1 d . . . . .
H33A H 0.3923 0.7535 0.7915 0.057 Uiso 1 1 calc GR . . . .
H33B H 0.3640 0.7837 0.8741 0.057 Uiso 1 1 calc GR . . . .
H33C H 0.2370 0.7582 0.8024 0.057 Uiso 1 1 calc GR . . . .
C34' C 0.5103(5) 0.70056(17) 0.9389(3) 0.0303(10) Uani 1 1 d . . . . .
H34A H 0.5256 0.6682 0.9705 0.045 Uiso 1 1 calc GR . . . .
H34B H 0.5367 0.7283 0.9817 0.045 Uiso 1 1 calc GR . . . .
H34C H 0.5672 0.7020 0.8961 0.045 Uiso 1 1 calc GR . . . .
C35' C 0.2725(6) 0.7102(2) 0.9594(3) 0.0396(12) Uani 1 1 d . . . . .
H35A H 0.1736 0.7146 0.9295 0.059 Uiso 1 1 calc GR . . . .
H35B H 0.3059 0.7394 0.9978 0.059 Uiso 1 1 calc GR . . . .
H35C H 0.2848 0.6794 0.9956 0.059 Uiso 1 1 calc GR . . . .
C36' C -0.0078(4) 0.47633(16) 0.5405(3) 0.0251(9) Uani 1 1 d . . . . .
H36A H -0.0431 0.5055 0.5681 0.030 Uiso 1 1 calc R . . . .
H36B H 0.0706 0.4614 0.5863 0.030 Uiso 1 1 calc R . . . .
C37' C -0.1236(5) 0.43702(17) 0.5151(3) 0.0311(10) Uani 1 1 d . . . . .
H37A H -0.0914 0.4083 0.4859 0.047 Uiso 1 1 calc GR . . . .
H37B H -0.2056 0.4522 0.4742 0.047 Uiso 1 1 calc GR . . . .
H37C H -0.1482 0.4253 0.5688 0.047 Uiso 1 1 calc GR . . . .
C38' C -0.0672(4) 0.51616(15) 0.3916(3) 0.0224(8) Uani 1 1 d . . . . .
H38A H -0.1330 0.4884 0.3675 0.027 Uiso 1 1 calc R . . . .
H38B H -0.0274 0.5281 0.3431 0.027 Uiso 1 1 calc R . . . .
C39' C -0.1470(4) 0.55916(16) 0.4197(3) 0.0303(10) Uani 1 1 d . . . . .
H39A H -0.0817 0.5857 0.4480 0.046 Uiso 1 1 calc GR . . . .
H39B H -0.1970 0.5466 0.4620 0.046 Uiso 1 1 calc GR . . . .
H39C H -0.2139 0.5730 0.3673 0.046 Uiso 1 1 calc GR . . . .
C40' C 0.1132(4) 0.45352(14) 0.4265(3) 0.0205(8) Uani 1 1 d . . . . .
H40A H 0.1492 0.4671 0.3775 0.025 Uiso 1 1 calc R . . . .
H40B H 0.0404 0.4283 0.4006 0.025 Uiso 1 1 calc R . . . .
C41' C 0.2310(4) 0.42715(16) 0.4927(3) 0.0235(8) Uani 1 1 d . . . . .
H41A H 0.1957 0.4124 0.5403 0.035 Uiso 1 1 calc GR . . . .
H41B H 0.3045 0.4517 0.5181 0.035 Uiso 1 1 calc GR . . . .
H41C H 0.2691 0.4003 0.4624 0.035 Uiso 1 1 calc GR . . . .
C20A C 1.0394(10) 0.7251(4) 0.6300(6) 0.038(3) Uani 0.539(12) 1 d . . P B 2
H8DA H 1.1000 0.7541 0.6520 0.057 Uiso 0.539(12) 1 calc GR . P B 2
H9DA H 1.0925 0.6938 0.6457 0.057 Uiso 0.539(12) 1 calc GR . P B 2
H0EA H 0.9607 0.7252 0.6571 0.057 Uiso 0.539(12) 1 calc GR . P B 2
C15A C 0.843(2) 0.7525(5) 0.7592(10) 0.056(5) Uani 0.402(13) 1 d D . P A 2
H1EA H 0.7598 0.7417 0.7140 0.084 Uiso 0.402(13) 1 calc GR . P A 2
H2EA H 0.8775 0.7244 0.8002 0.084 Uiso 0.402(13) 1 calc GR . P A 2
H3EA H 0.9156 0.7625 0.7302 0.084 Uiso 0.402(13) 1 calc GR . P A 2
C13A C 0.7368(6) 0.7974(2) 0.8882(4) 0.0550(16) Uani 1 1 d D . . C 2
H4EA H 0.7556 0.8293 0.9211 0.083 Uiso 1 1 calc GR . . C 2
H5EA H 0.7741 0.7692 0.9282 0.083 Uiso 1 1 calc GR . . C 2
H6EA H 0.6360 0.7931 0.8645 0.083 Uiso 1 1 calc GR . . C 2
C14A C 0.9786(15) 0.8134(6) 0.8628(10) 0.0321(18) Uani 0.402(13) 1 d D . P A 2
H7EA H 1.0297 0.8180 0.8173 0.048 Uiso 0.402(13) 1 calc GR . P A 2
H8EA H 1.0215 0.7861 0.9032 0.048 Uiso 0.402(13) 1 calc GR . P A 2
H9EA H 0.9817 0.8449 0.8966 0.048 Uiso 0.402(13) 1 calc GR . P A 2

loop_
_atom_site_aniso_label
_atom_site_aniso_U_11
_atom_site_aniso_U_22
_atom_site_aniso_U_33
_atom_site_aniso_U_23
_atom_site_aniso_U_13
_atom_site_aniso_U_12
Pd1 0.01238(17) 0.01467(14) 0.0211(2) -0.00038(12) 0.00161(15) 0.00216(11)
O1 0.0229(18) 0.0241(16) 0.0202(19) -0.0021(12) 0.0035(14) 0.0062(12)
N2 0.0117(15) 0.0196(16) 0.0217(18) 0.0012(13) 0.0031(13) 0.0017(12)
C1 0.0195(19) 0.026(2) 0.023(2) -0.0064(16) -0.0017(16) 0.0017(16)
O2 0.0158(16) 0.0205(15) 0.0223(18) -0.0012(12) 0.0032(13) 0.0060(11)
N1 0.0134(15) 0.0194(16) 0.0195(18) -0.0014(13) 0.0009(13) 0.0019(12)
C2 0.026(2) 0.0220(19) 0.020(2) -0.0077(16) 0.0025(17) 0.0034(16)
C3 0.024(2) 0.0204(19) 0.020(2) -0.0055(15) 0.0027(16) 0.0013(15)
C4 0.027(2) 0.031(2) 0.024(3) -0.0085(19) 0.0060(19) -0.0038(19)
C5 0.039(3) 0.034(2) 0.019(2) -0.0018(18) 0.0031(19) -0.0037(19)
C6 0.048(3) 0.027(2) 0.017(2) -0.0058(17) 0.0014(19) 0.003(2)
C7 0.033(2) 0.027(2) 0.018(2) -0.0100(17) -0.0027(18) 0.0104(18)
C8 0.025(2) 0.051(3) 0.026(2) -0.006(2) 0.0081(18) 0.003(2)
C9 0.027(2) 0.053(3) 0.037(3) -0.004(2) 0.008(2) -0.004(2)
C10 0.028(2) 0.052(3) 0.032(3) -0.012(2) 0.006(2) 0.010(2)
C11 0.038(3) 0.087(4) 0.037(3) 0.002(3) 0.019(2) 0.006(3)
C12 0.093(5) 0.033(3) 0.020(3) -0.003(2) -0.003(3) 0.013(3)
C14 0.041(5) 0.042(6) 0.029(5) 0.008(5) 0.012(4) 0.011(5)
C15 0.043(5) 0.027(3) 0.027(4) 0.003(3) 0.011(3) 0.009(3)
C16 0.0210(19) 0.0158(18) 0.020(2) -0.0019(14) 0.0007(15) 0.0034(14)
O3 0.0269(17) 0.044(2) 0.051(2) 0.0130(17) 0.0099(16) 0.0162(15)
C17 0.034(2) 0.025(2) 0.016(2) 0.0019(16) 0.0018(17) 0.0117(17)
O4 0.051(2) 0.0207(15) 0.046(2) 0.0007(14) -0.0031(17) 0.0144(14)
C19 0.070(4) 0.036(3) 0.084(5) 0.016(3) 0.012(4) 0.036(3)
C20 0.037(6) 0.031(5) 0.032(6) 0.002(4) 0.007(4) 0.009(4)
C21 0.0123(17) 0.0227(19) 0.026(2) 0.0006(16) 0.0035(15) 0.0019(14)
C22 0.0139(17) 0.0224(19) 0.022(2) 0.0001(15) 0.0039(15) 0.0024(14)
C23 0.0122(17) 0.0182(18) 0.024(2) 0.0020(15) 0.0037(15) 0.0007(14)
C24 0.0152(19) 0.0165(18) 0.025(2) 0.0029(16) 0.0059(16) 0.0011(14)
C25 0.0162(17) 0.0204(18) 0.019(2) 0.0004(15) 0.0049(15) -0.0004(14)
C26 0.0144(17) 0.0223(18) 0.024(2) 0.0028(15) 0.0086(15) 0.0011(14)
C27 0.0106(16) 0.0228(18) 0.025(2) 0.0028(15) 0.0046(15) 0.0010(14)
C28 0.0139(17) 0.0184(18) 0.024(2) 0.0000(15) 0.0006(15) 0.0030(14)
C29 0.0158(19) 0.022(2) 0.040(3) -0.0016(19) 0.0069(18) 0.0015(16)
C30 0.022(2) 0.021(2) 0.028(2) 0.0033(17) -0.0038(17) 0.0054(16)
C31 0.0200(19) 0.026(2) 0.028(2) -0.0029(17) -0.0032(17) 0.0053(16)
C32 0.0144(18) 0.032(2) 0.027(2) -0.0011(17) 0.0078(16) 0.0041(16)
C33 0.025(2) 0.025(2) 0.044(3) -0.0034(19) 0.010(2) 0.0065(17)
C34 0.026(2) 0.045(3) 0.034(3) -0.003(2) 0.0053(19) 0.014(2)
C35 0.022(2) 0.040(2) 0.034(3) 0.000(2) 0.0107(18) -0.0007(18)
C36 0.0193(19) 0.0196(18) 0.023(2) 0.0017(16) 0.0025(16) 0.0015(15)
C37 0.027(2) 0.028(2) 0.034(3) -0.0053(18) 0.0058(19) -0.0065(17)
C38 0.0150(17) 0.0198(18) 0.023(2) -0.0001(15) 0.0013(15) 0.0017(14)
C39 0.0190(19) 0.026(2) 0.037(3) 0.0006(18) 0.0043(18) -0.0015(16)
C40 0.026(2) 0.029(2) 0.034(3) 0.0006(18) 0.0111(19) 0.0031(17)
C41 0.036(3) 0.037(3) 0.042(3) 0.002(2) 0.015(2) 0.011(2)
Pd1' 0.01351(18) 0.01594(14) 0.0188(2) 0.00374(12) 0.00516(15) -0.00100(11)
O1' 0.0138(16) 0.0209(16) 0.025(2) 0.0015(12) 0.0070(14) -0.0045(11)
N2' 0.0122(15) 0.0198(16) 0.0215(18) 0.0025(13) 0.0059(13) -0.0014(12)
C1' 0.0117(16) 0.0190(18) 0.020(2) 0.0014(14) 0.0057(14) 0.0017(13)
O2' 0.0228(17) 0.0319(18) 0.0212(19) 0.0053(13) 0.0068(14) -0.0091(13)
N1' 0.0157(15) 0.0154(15) 0.0148(17) 0.0027(12) 0.0061(13) 0.0023(12)
C2' 0.0166(17) 0.0172(17) 0.0160(19) -0.0009(14) 0.0067(14) 0.0008(14)
C3' 0.0151(17) 0.0139(16) 0.020(2) -0.0018(14) 0.0103(15) 0.0004(13)
C4' 0.0148(19) 0.0124(17) 0.024(2) -0.0022(15) 0.0076(17) 0.0008(14)
C5' 0.0174(17) 0.0174(17) 0.0166(19) -0.0015(14) 0.0075(15) 0.0029(14)
C6' 0.0158(17) 0.0174(17) 0.0182(19) -0.0018(14) 0.0088(15) 0.0007(13)
C7' 0.0128(16) 0.0193(17) 0.0193(19) -0.0020(14) 0.0083(14) -0.0010(13)
C8' 0.0152(17) 0.0188(18) 0.024(2) 0.0037(15) 0.0054(16) -0.0012(14)
C9' 0.019(2) 0.028(2) 0.035(3) 0.0073(19) 0.0139(18) 0.0042(17)
C10' 0.022(2) 0.0195(19) 0.024(2) 0.0002(16) -0.0018(16) -0.0041(15)
C11' 0.0193(19) 0.025(2) 0.025(2) 0.0044(16) 0.0040(16) 0.0001(15)
C12' 0.0165(17) 0.0210(18) 0.0178(19) 0.0002(15) 0.0065(15) -0.0026(14)
C13' 0.0215(19) 0.034(2) 0.019(2) -0.0036(17) 0.0096(16) -0.0026(16)
C14' 0.023(2) 0.030(2) 0.024(2) -0.0018(17) 0.0058(17) -0.0113(17)
C15' 0.023(2) 0.025(2) 0.040(3) 0.0085(18) 0.0132(19) 0.0002(16)
C16' 0.0167(17) 0.0138(16) 0.0169(18) 0.0026(14) 0.0068(14) 0.0027(13)
O3' 0.0194(14) 0.0221(14) 0.0388(19) 0.0041(12) 0.0050(13) -0.0020(11)
C17' 0.025(2) 0.0172(18) 0.0153(19) 0.0004(14) 0.0045(15) -0.0006(15)
O4' 0.0275(16) 0.0167(14) 0.054(2) 0.0045(14) -0.0073(15) -0.0035(12)
C19' 0.041(3) 0.020(2) 0.060(4) 0.012(2) -0.013(2) -0.012(2)
C20' 0.035(2) 0.020(2) 0.044(3) 0.0040(19) -0.001(2) -0.0034(18)
C21' 0.0175(18) 0.0197(18) 0.018(2) 0.0059(14) 0.0029(15) 0.0003(14)
C22' 0.0193(19) 0.0259(19) 0.017(2) 0.0065(15) 0.0067(16) 0.0030(15)
C23' 0.021(2) 0.033(2) 0.017(2) 0.0094(17) 0.0065(16) 0.0006(16)
C24' 0.017(2) 0.050(3) 0.021(2) 0.013(2) 0.0073(18) 0.0009(19)
C25' 0.025(2) 0.050(3) 0.016(2) 0.0068(19) 0.0099(17) 0.0081(19)
C26' 0.026(2) 0.036(2) 0.016(2) 0.0094(17) 0.0081(17) 0.0092(17)
C27' 0.024(2) 0.024(2) 0.018(2) 0.0063(16) 0.0089(16) 0.0022(16)
C28' 0.020(2) 0.082(4) 0.023(2) 0.004(2) 0.0088(18) -0.010(2)
C29' 0.022(2) 0.079(4) 0.033(3) -0.004(3) 0.007(2) 0.003(2)
C30' 0.034(3) 0.072(4) 0.029(3) 0.014(2) 0.006(2) -0.024(3)
C31' 0.032(3) 0.120(6) 0.039(3) -0.013(3) 0.025(3) -0.024(3)
C32' 0.042(3) 0.032(2) 0.016(2) 0.0046(17) 0.0140(19) 0.0087(19)
C33' 0.055(3) 0.034(2) 0.028(3) 0.010(2) 0.017(2) 0.014(2)
C34' 0.044(3) 0.027(2) 0.020(2) -0.0005(17) 0.0094(19) 0.0019(19)
C35' 0.052(3) 0.043(3) 0.030(3) 0.004(2) 0.022(2) 0.013(2)
C36' 0.022(2) 0.029(2) 0.026(2) 0.0045(17) 0.0111(17) -0.0018(16)
C37' 0.029(2) 0.032(2) 0.035(3) 0.0095(19) 0.0122(19) -0.0049(18)
C38' 0.0151(18) 0.025(2) 0.026(2) 0.0065(16) 0.0036(16) 0.0008(15)
C39' 0.021(2) 0.030(2) 0.040(3) 0.0087(19) 0.0067(19) 0.0070(17)
C40' 0.0197(19) 0.0205(18) 0.021(2) -0.0007(16) 0.0053(16) -0.0012(15)
C41' 0.022(2) 0.027(2) 0.021(2) 0.0022(16) 0.0040(16) 0.0031(16)
C20A 0.043(5) 0.041(5) 0.028(5) 0.013(4) 0.005(4) 0.017(4)
C15A 0.086(14) 0.030(7) 0.038(8) 0.003(6) -0.009(8) 0.005(7)
C13A 0.049(3) 0.060(4) 0.046(4) 0.024(3) -0.006(3) -0.016(3)
C14A 0.043(5) 0.027(3) 0.027(4) 0.003(3) 0.011(3) 0.009(3)

loop_
_atom_type_symbol
_atom_type_description
_atom_type_scat_dispersion_real
_atom_type_scat_dispersion_imag
_atom_type_scat_source
C C 0.0033 0.0016 'International Tables Vol C Tables 4.2.6.8 and 6.1.1.4'
H H 0.0000 0.0000 'International Tables Vol C Tables 4.2.6.8 and 6.1.1.4'
N N 0.0061 0.0033 'International Tables Vol C Tables 4.2.6.8 and 6.1.1.4'
O O 0.0106 0.0060 'International Tables Vol C Tables 4.2.6.8 and 6.1.1.4'
Pd Pd -0.9988 1.0072 'International Tables Vol C Tables 4.2.6.8 and 6.1.1.4'

loop_
_geom_angle_atom_site_label_1
_geom_angle_atom_site_label_2
_geom_angle_atom_site_label_3
_geom_angle
_geom_angle_site_symmetry_1
_geom_angle_site_symmetry_3
_geom_angle_publ_flag
O1 Pd1 N2 88.64(14) . . ?
O1 Pd1 N1 93.46(14) . . ?
O2 Pd1 O1 173.79(17) . . ?
O2 Pd1 N2 86.02(13) . . ?
O2 Pd1 N1 92.35(13) . . ?
N1 Pd1 N2 169.64(12) . . ?
C3 O1 Pd1 123.0(3) . . ?
C36 N2 Pd1 106.5(2) . . ?
C36 N2 C38 106.5(3) . . ?
C36 N2 C40 109.0(3) . . ?
C38 N2 Pd1 112.2(2) . . ?
C38 N2 C40 110.7(3) . . ?
C40 N2 Pd1 111.7(3) . . ?
H C1 HA 107.9 . . ?
N1 C1 H 109.2 . . ?
N1 C1 HA 109.2 . . ?
C2 C1 H 109.2 . . ?
C2 C1 HA 109.2 . . ?
C2 C1 N1 111.8(3) . . ?
C23 O2 Pd1 124.2(3) . . ?
C1 N1 Pd1 105.9(2) . . ?
C1 N1 C21 109.5(3) . . ?
C16 N1 Pd1 113.7(2) . . ?
C16 N1 C1 111.0(3) . . ?
C16 N1 C21 112.6(3) . . ?
C21 N1 Pd1 103.6(2) . . ?
C3 C2 C1 117.9(4) . . ?
C7 C2 C1 120.9(4) . . ?
C7 C2 C3 121.2(4) . . ?
O1 C3 C2 120.5(4) . . ?
O1 C3 C4 121.5(4) . . ?
C2 C3 C4 118.0(4) . . ?
C3 C4 C8 121.9(4) . . ?
C5 C4 C3 118.1(4) . . ?
C5 C4 C8 120.0(5) . . ?
C4 C5 HB 117.9 . . ?
C4 C5 C6 124.2(5) . . ?
C6 C5 HB 117.9 . . ?
C5 C6 C12 122.2(5) . . ?
C7 C6 C5 116.2(4) . . ?
C7 C6 C12 121.6(5) . . ?
C2 C7 C6 121.8(4) . . ?
C2 C7 HC 119.1 . . ?
C6 C7 HC 119.1 . . ?
C4 C8 C9 109.7(4) . . ?
C10 C8 C4 109.3(4) . . ?
C10 C8 C9 111.1(4) . . ?
C11 C8 C4 113.2(4) . . ?
C11 C8 C9 106.6(4) . . ?
C11 C8 C10 107.1(4) . . ?
C8 C9 HD 109.5 . . ?
C8 C9 HE 109.5 . . ?
C8 C9 HF 109.5 . . ?
HD C9 HE 109.5 . . ?
HD C9 HF 109.5 . . ?
HE C9 HF 109.5 . . ?
C8 C10 HG 109.5 . . ?
C8 C10 HH 109.5 . . ?
C8 C10 HI 109.5 . . ?
HG C10 HH 109.5 . . ?
HG C10 HI 109.5 . . ?
HH C10 HI 109.5 . . ?
C8 C11 HJ 109.5 . . ?
C8 C11 HK 109.5 . . ?
C8 C11 HL 109.5 . . ?
HJ C11 HK 109.5 . . ?
HJ C11 HL 109.5 . . ?
HK C11 HL 109.5 . . ?
C6 C12 C15 106.9(4) . . ?
C6 C12 C15A 109.2(6) . . ?
C6 C12 C14A 103.2(7) . . ?
C14 C12 C6 116.8(7) . . ?
C14 C12 C15 113.3(7) . . ?
C15A C12 C14A 94.7(9) . . ?
C13A C12 C6 112.7(5) . . ?
C13A C12 C15A 128.2(8) . . ?
C13A C12 C14A 103.9(6) . . ?
C12 C14 HM 109.5 . . ?
C12 C14 HN 109.5 . . ?
C12 C14 HO 109.5 . . ?
HM C14 HN 109.5 . . ?
HM C14 HO 109.5 . . ?
HN C14 HO 109.5 . . ?
C12 C15 HP 109.5 . . ?
C12 C15 HQ 109.5 . . ?
C12 C15 HR 109.5 . . ?
HP C15 HQ 109.5 . . ?
HP C15 HR 109.5 . . ?
HQ C15 HR 109.5 . . ?
N1 C16 HS 108.6 . . ?
N1 C16 HT 108.6 . . ?
N1 C16 C17 114.9(3) . . ?
HS C16 HT 107.5 . . ?
C17 C16 HS 108.6 . . ?
C17 C16 HT 108.6 . . ?
O3 C17 C16 126.5(4) . . ?
O3 C17 O4 124.7(4) . . ?
O4 C17 C16 108.9(4) . . ?
C17 O4 C19 115.4(4) . . ?
O4 C19 HU 109.3 . . ?
O4 C19 HV 109.3 . . ?
O4 C19 HW 108.9 . . ?
O4 C19 HX 108.9 . . ?
HU C19 HV 108.0 . . ?
HW C19 HX 107.7 . . ?
C20 C19 O4 113.3(7) . . ?
C20 C19 HW 108.9 . . ?
C20 C19 HX 108.9 . . ?
C20A C19 O4 111.6(6) . . ?
C20A C19 HU 109.3 . . ?
C20A C19 HV 109.3 . . ?
C19 C20 HY 109.5 . . ?
C19 C20 HZ 109.5 . . ?
C19 C20 H0AA 109.5 . . ?
HY C20 HZ 109.5 . . ?
HY C20 H0AA 109.5 . . ?
HZ C20 H0AA 109.5 . . ?
N1 C21 H1AA 109.5 . . ?
N1 C21 H2AA 109.5 . . ?
H1AA C21 H2AA 108.0 . . ?
C22 C21 N1 110.9(3) . . ?
C22 C21 H1AA 109.5 . . ?
C22 C21 H2AA 109.5 . . ?
C23 C22 C21 118.6(3) . . ?
C27 C22 C21 120.0(3) . . ?
C27 C22 C23 121.3(4) . . ?
O2 C23 C22 121.5(4) . . ?
O2 C23 C24 120.5(4) . . ?
C22 C23 C24 118.0(3) . . ?
C23 C24 C28 121.0(3) . . ?
C25 C24 C23 118.0(4) . . ?
C25 C24 C28 121.0(4) . . ?
C24 C25 H3AA 117.9 . . ?
C24 C25 C26 124.2(4) . . ?
C26 C25 H3AA 117.9 . . ?
C25 C26 C32 119.4(4) . . ?
C27 C26 C25 116.9(3) . . ?
C27 C26 C32 123.7(3) . . ?
C22 C27 H4AA 119.2 . . ?
C26 C27 C22 121.7(4) . . ?
C26 C27 H4AA 119.2 . . ?
C24 C28 C29 109.1(3) . . ?
C24 C28 C30 109.6(3) . . ?
C24 C28 C31 113.1(3) . . ?
C29 C28 C30 110.8(3) . . ?
C31 C28 C29 106.9(3) . . ?
C31 C28 C30 107.3(3) . . ?
C28 C29 H5AA 109.5 . . ?
C28 C29 H6AA 109.5 . . ?
C28 C29 H7AA 109.5 . . ?
H5AA C29 H6AA 109.5 . . ?
H5AA C29 H7AA 109.5 . . ?
H6AA C29 H7AA 109.5 . . ?
C28 C30 H8AA 109.5 . . ?
C28 C30 H9AA 109.5 . . ?
C28 C30 H0BA 109.5 . . ?
H8AA C30 H9AA 109.5 . . ?
H8AA C30 H0BA 109.5 . . ?
H9AA C30 H0BA 109.5 . . ?
C28 C31 H1BA 109.5 . . ?
C28 C31 H2BA 109.5 . . ?
C28 C31 H3BA 109.5 . . ?
H1BA C31 H2BA 109.5 . . ?
H1BA C31 H3BA 109.5 . . ?
H2BA C31 H3BA 109.5 . . ?
C26 C32 C33 110.3(3) . . ?
C26 C32 C35 108.4(3) . . ?
C33 C32 C35 108.7(4) . . ?
C34 C32 C26 112.5(4) . . ?
C34 C32 C33 109.2(4) . . ?
C34 C32 C35 107.7(4) . . ?
C32 C33 H4BA 109.5 . . ?
C32 C33 H5BA 109.5 . . ?
C32 C33 H6BA 109.5 . . ?
H4BA C33 H5BA 109.5 . . ?
H4BA C33 H6BA 109.5 . . ?
H5BA C33 H6BA 109.5 . . ?
C32 C34 H7BA 109.5 . . ?
C32 C34 H8BA 109.5 . . ?
C32 C34 H9BA 109.5 . . ?
H7BA C34 H8BA 109.5 . . ?
H7BA C34 H9BA 109.5 . . ?
H8BA C34 H9BA 109.5 . . ?
C32 C35 H0CA 109.5 . . ?
C32 C35 H1CA 109.5 . . ?
C32 C35 H2CA 109.5 . . ?
H0CA C35 H1CA 109.5 . . ?
H0CA C35 H2CA 109.5 . . ?
H1CA C35 H2CA 109.5 . . ?
N2 C36 H3CA 108.7 . . ?
N2 C36 H4CA 108.7 . . ?
N2 C36 C37 114.0(3) . . ?
H3CA C36 H4CA 107.6 . . ?
C37 C36 H3CA 108.7 . . ?
C37 C36 H4CA 108.7 . . ?
C36 C37 H5CA 109.5 . . ?
C36 C37 H6CA 109.5 . . ?
C36 C37 H7CA 109.5 . . ?
H5CA C37 H6CA 109.5 . . ?
H5CA C37 H7CA 109.5 . . ?
H6CA C37 H7CA 109.5 . . ?
N2 C38 H8CA 108.8 . . ?
N2 C38 H9CA 108.8 . . ?
N2 C38 C39 113.6(3) . . ?
H8CA C38 H9CA 107.7 . . ?
C39 C38 H8CA 108.8 . . ?
C39 C38 H9CA 108.8 . . ?
C38 C39 H0DA 109.5 . . ?
C38 C39 H1DA 109.5 . . ?
C38 C39 H2DA 109.5 . . ?
H0DA C39 H1DA 109.5 . . ?
H0DA C39 H2DA 109.5 . . ?
H1DA C39 H2DA 109.5 . . ?
N2 C40 H3DA 108.2 . . ?
N2 C40 H4DA 108.2 . . ?
N2 C40 C41 116.4(4) . . ?
H3DA C40 H4DA 107.3 . . ?
C41 C40 H3DA 108.2 . . ?
C41 C40 H4DA 108.2 . . ?
C40 C41 H5DA 109.5 . . ?
C40 C41 H6DA 109.5 . . ?
C40 C41 H7DA 109.5 . . ?
H5DA C41 H6DA 109.5 . . ?
H5DA C41 H7DA 109.5 . . ?
H6DA C41 H7DA 109.5 . . ?
O1' Pd1' N2' 86.08(13) . . ?
O1' Pd1' N1' 91.26(13) . . ?
O2' Pd1' O1' 174.53(17) . . ?
O2' Pd1' N2' 90.04(14) . . ?
O2' Pd1' N1' 93.05(14) . . ?
N1' Pd1' N2' 172.61(13) . . ?
C3' O1' Pd1' 124.9(3) . . ?
C36' N2' Pd1' 110.8(2) . . ?
C38' N2' Pd1' 111.0(2) . . ?
C38' N2' C36' 110.8(3) . . ?
C40' N2' Pd1' 107.4(2) . . ?
C40' N2' C36' 110.1(3) . . ?
C40' N2' C38' 106.6(3) . . ?
H1'A C1' H1'B 108.0 . . ?
N1' C1' H1'A 109.3 . . ?
N1' C1' H1'B 109.3 . . ?
C2' C1' H1'A 109.3 . . ?
C2' C1' H1'B 109.3 . . ?
C2' C1' N1' 111.4(3) . . ?
C23' O2' Pd1' 123.6(3) . . ?
C1' N1' Pd1' 105.5(2) . . ?
C16' N1' Pd1' 109.2(2) . . ?
C16' N1' C1' 112.9(3) . . ?
C16' N1' C21' 111.8(3) . . ?
C21' N1' Pd1' 108.6(2) . . ?
C21' N1' C1' 108.5(3) . . ?
C3' C2' C1' 119.1(3) . . ?
C7' C2' C1' 119.3(3) . . ?
C7' C2' C3' 121.5(3) . . ?
O1' C3' C2' 121.4(4) . . ?
O1' C3' C4' 120.9(4) . . ?
C2' C3' C4' 117.8(3) . . ?
C3' C4' C8' 120.7(3) . . ?
C5' C4' C3' 118.3(4) . . ?
C5' C4' C8' 121.0(4) . . ?
C4' C5' H5' 117.9 . . ?
C4' C5' C6' 124.2(4) . . ?
C6' C5' H5' 117.9 . . ?
C5' C6' C12' 119.4(3) . . ?
C7' C6' C5' 116.6(3) . . ?
C7' C6' C12' 124.0(3) . . ?
C2' C7' H7' 119.2 . . ?
C6' C7' C2' 121.6(3) . . ?
C6' C7' H7' 119.2 . . ?
C4' C8' C9' 108.1(3) . . ?
C4' C8' C10' 110.1(3) . . ?
C9' C8' C10' 111.7(3) . . ?
C11' C8' C4' 112.8(3) . . ?
C11' C8' C9' 107.0(3) . . ?
C11' C8' C10' 107.2(3) . . ?
C8' C9' H9'A 109.5 . . ?
C8' C9' H9'B 109.5 . . ?
C8' C9' H9'C 109.5 . . ?
H9'A C9' H9'B 109.5 . . ?
H9'A C9' H9'C 109.5 . . ?
H9'B C9' H9'C 109.5 . . ?
C8' C10' H10A 109.5 . . ?
C8' C10' H10B 109.5 . . ?
C8' C10' H10C 109.5 . . ?
H10A C10' H10B 109.5 . . ?
H10A C10' H10C 109.5 . . ?
H10B C10' H10C 109.5 . . ?
C8' C11' H11A 109.5 . . ?
C8' C11' H11B 109.5 . . ?
C8' C11' H11C 109.5 . . ?
H11A C11' H11B 109.5 . . ?
H11A C11' H11C 109.5 . . ?
H11B C11' H11C 109.5 . . ?
C6' C12' C13' 108.5(3) . . ?
C6' C12' C14' 112.0(3) . . ?
C6' C12' C15' 110.9(3) . . ?
C13' C12' C14' 108.6(3) . . ?
C13' C12' C15' 109.5(3) . . ?
C14' C12' C15' 107.3(3) . . ?
C12' C13' H13A 109.5 . . ?
C12' C13' H13B 109.5 . . ?
C12' C13' H13C 109.5 . . ?
H13A C13' H13B 109.5 . . ?
H13A C13' H13C 109.5 . . ?
H13B C13' H13C 109.5 . . ?
C12' C14' H14A 109.5 . . ?
C12' C14' H14B 109.5 . . ?
C12' C14' H14C 109.5 . . ?
H14A C14' H14B 109.5 . . ?
H14A C14' H14C 109.5 . . ?
H14B C14' H14C 109.5 . . ?
C12' C15' H15A 109.5 . . ?
C12' C15' H15B 109.5 . . ?
C12' C15' H15C 109.5 . . ?
H15A C15' H15B 109.5 . . ?
H15A C15' H15C 109.5 . . ?
H15B C15' H15C 109.5 . . ?
N1' C16' H16A 108.2 . . ?
N1' C16' H16B 108.2 . . ?
N1' C16' C17' 116.2(3) . . ?
H16A C16' H16B 107.4 . . ?
C17' C16' H16A 108.2 . . ?
C17' C16' H16B 108.2 . . ?
O3' C17' C16' 126.8(3) . . ?
O3' C17' O4' 124.4(4) . . ?
O4' C17' C16' 108.8(3) . . ?
C17' O4' C19' 117.1(3) . . ?
O4' C19' H19A 110.4 . . ?
O4' C19' H19B 110.4 . . ?
O4' C19' C20' 106.5(4) . . ?
H19A C19' H19B 108.6 . . ?
C20' C19' H19A 110.4 . . ?
C20' C19' H19B 110.4 . . ?
C19' C20' H20A 109.5 . . ?
C19' C20' H20B 109.5 . . ?
C19' C20' H20C 109.5 . . ?
H20A C20' H20B 109.5 . . ?
H20A C20' H20C 109.5 . . ?
H20B C20' H20C 109.5 . . ?
N1' C21' H21A 109.0 . . ?
N1' C21' H21B 109.0 . . ?
H21A C21' H21B 107.8 . . ?
C22' C21' N1' 112.7(3) . . ?
C22' C21' H21A 109.0 . . ?
C22' C21' H21B 109.0 . . ?
C23' C22' C21' 118.7(4) . . ?
C27' C22' C21' 119.4(3) . . ?
C27' C22' C23' 121.9(4) . . ?
O2' C23' C22' 121.2(4) . . ?
O2' C23' C24' 121.7(4) . . ?
C22' C23' C24' 117.1(4) . . ?
C23' C24' C28' 120.9(5) . . ?
C25' C24' C23' 118.7(4) . . ?
C25' C24' C28' 120.4(4) . . ?
C24' C25' H25' 117.8 . . ?
C26' C25' C24' 124.5(4) . . ?
C26' C25' H25' 117.8 . . ?
C25' C26' C27' 115.7(4) . . ?
C25' C26' C32' 123.8(4) . . ?
C27' C26' C32' 120.5(4) . . ?
C22' C27' C26' 121.8(4) . . ?
C22' C27' H27' 119.1 . . ?
C26' C27' H27' 119.1 . . ?
C24' C28' C31' 112.5(5) . . ?
C29' C28' C24' 109.1(4) . . ?
C29' C28' C31' 106.0(4) . . ?
C30' C28' C24' 109.8(4) . . ?
C30' C28' C29' 112.4(5) . . ?
C30' C28' C31' 107.1(5) . . ?
C28' C29' H29A 109.5 . . ?
C28' C29' H29B 109.5 . . ?
C28' C29' H29C 109.5 . . ?
H29A C29' H29B 109.5 . . ?
H29A C29' H29C 109.5 . . ?
H29B C29' H29C 109.5 . . ?
C28' C30' H30A 109.5 . . ?
C28' C30' H30B 109.5 . . ?
C28' C30' H30C 109.5 . . ?
H30A C30' H30B 109.5 . . ?
H30A C30' H30C 109.5 . . ?
H30B C30' H30C 109.5 . . ?
C28' C31' H31A 109.5 . . ?
C28' C31' H31B 109.5 . . ?
C28' C31' H31C 109.5 . . ?
H31A C31' H31B 109.5 . . ?
H31A C31' H31C 109.5 . . ?
H31B C31' H31C 109.5 . . ?
C26' C32' C33' 108.7(4) . . ?
C26' C32' C34' 110.8(4) . . ?
C26' C32' C35' 112.5(4) . . ?
C34' C32' C33' 109.0(4) . . ?
C34' C32' C35' 107.8(4) . . ?
C35' C32' C33' 108.1(4) . . ?
C32' C33' H33A 109.5 . . ?
C32' C33' H33B 109.5 . . ?
C32' C33' H33C 109.5 . . ?
H33A C33' H33B 109.5 . . ?
H33A C33' H33C 109.5 . . ?
H33B C33' H33C 109.5 . . ?
C32' C34' H34A 109.5 . . ?
C32' C34' H34B 109.5 . . ?
C32' C34' H34C 109.5 . . ?
H34A C34' H34B 109.5 . . ?
H34A C34' H34C 109.5 . . ?
H34B C34' H34C 109.5 . . ?
C32' C35' H35A 109.5 . . ?
C32' C35' H35B 109.5 . . ?
C32' C35' H35C 109.5 . . ?
H35A C35' H35B 109.5 . . ?
H35A C35' H35C 109.5 . . ?
H35B C35' H35C 109.5 . . ?
N2' C36' H36A 108.3 . . ?
N2' C36' H36B 108.3 . . ?
N2' C36' C37' 115.8(4) . . ?
H36A C36' H36B 107.4 . . ?
C37' C36' H36A 108.3 . . ?
C37' C36' H36B 108.3 . . ?
C36' C37' H37A 109.5 . . ?
C36' C37' H37B 109.5 . . ?
C36' C37' H37C 109.5 . . ?
H37A C37' H37B 109.5 . . ?
H37A C37' H37C 109.5 . . ?
H37B C37' H37C 109.5 . . ?
N2' C38' H38A 108.8 . . ?
N2' C38' H38B 108.8 . . ?
N2' C38' C39' 113.9(4) . . ?
H38A C38' H38B 107.7 . . ?
C39' C38' H38A 108.8 . . ?
C39' C38' H38B 108.8 . . ?
C38' C39' H39A 109.5 . . ?
C38' C39' H39B 109.5 . . ?
C38' C39' H39C 109.5 . . ?
H39A C39' H39B 109.5 . . ?
H39A C39' H39C 109.5 . . ?
H39B C39' H39C 109.5 . . ?
N2' C40' H40A 108.7 . . ?
N2' C40' H40B 108.7 . . ?
N2' C40' C41' 114.1(3) . . ?
H40A C40' H40B 107.6 . . ?
C41' C40' H40A 108.7 . . ?
C41' C40' H40B 108.7 . . ?
C40' C41' H41A 109.5 . . ?
C40' C41' H41B 109.5 . . ?
C40' C41' H41C 109.5 . . ?
H41A C41' H41B 109.5 . . ?
H41A C41' H41C 109.5 . . ?
H41B C41' H41C 109.5 . . ?
C19 C20A H8DA 109.5 . . ?
C19 C20A H9DA 109.5 . . ?
C19 C20A H0EA 109.5 . . ?
H8DA C20A H9DA 109.5 . . ?
H8DA C20A H0EA 109.5 . . ?
H9DA C20A H0EA 109.5 . . ?
C12 C15A H1EA 109.5 . . ?
C12 C15A H2EA 109.5 . . ?
C12 C15A H3EA 109.5 . . ?
H1EA C15A H2EA 109.5 . . ?
H1EA C15A H3EA 109.5 . . ?
H2EA C15A H3EA 109.5 . . ?
C12 C13A H4EA 109.5 . . ?
C12 C13A H5EA 109.5 . . ?
C12 C13A H6EA 109.5 . . ?
H4EA C13A H5EA 109.5 . . ?
H4EA C13A H6EA 109.5 . . ?
H5EA C13A H6EA 109.5 . . ?
C12 C14A H7EA 109.5 . . ?
C12 C14A H8EA 109.5 . . ?
C12 C14A H9EA 109.5 . . ?
H7EA C14A H8EA 109.5 . . ?
H7EA C14A H9EA 109.5 . . ?
H8EA C14A H9EA 109.5 . . ?

loop_
_geom_bond_atom_site_label_1
_geom_bond_atom_site_label_2
_geom_bond_distance
_geom_bond_site_symmetry_2
_geom_bond_publ_flag
Pd1 O1 2.024(4) . ?
Pd1 N2 2.133(3) . ?
Pd1 O2 2.020(4) . ?
Pd1 N1 2.082(3) . ?
O1 C3 1.339(5) . ?
N2 C36 1.496(5) . ?
N2 C38 1.502(5) . ?
N2 C40 1.506(5) . ?
C1 H 0.9900 . ?
C1 HA 0.9900 . ?
C1 N1 1.503(5) . ?
C1 C2 1.502(6) . ?
O2 C23 1.337(5) . ?
N1 C16 1.483(5) . ?
N1 C21 1.517(5) . ?
C2 C3 1.410(6) . ?
C2 C7 1.386(6) . ?
C3 C4 1.422(7) . ?
C4 C5 1.391(7) . ?
C4 C8 1.539(7) . ?
C5 HB 0.9500 . ?
C5 C6 1.400(7) . ?
C6 C7 1.395(7) . ?
C6 C12 1.524(7) . ?
C7 HC 0.9500 . ?
C8 C9 1.545(7) . ?
C8 C10 1.539(7) . ?
C8 C11 1.535(7) . ?
C9 HD 0.9800 . ?
C9 HE 0.9800 . ?
C9 HF 0.9800 . ?
C10 HG 0.9800 . ?
C10 HH 0.9800 . ?
C10 HI 0.9800 . ?
C11 HJ 0.9800 . ?
C11 HK 0.9800 . ?
C11 HL 0.9800 . ?
C12 C14 1.392(11) . ?
C12 C15 1.619(9) . ?
C12 C15A 1.556(14) . ?
C12 C13A 1.521(8) . ?
C12 C14A 1.738(15) . ?
C14 HM 0.9800 . ?
C14 HN 0.9800 . ?
C14 HO 0.9800 . ?
C15 HP 0.9800 . ?
C15 HQ 0.9800 . ?
C15 HR 0.9800 . ?
C16 HS 0.9900 . ?
C16 HT 0.9900 . ?
C16 C17 1.524(5) . ?
O3 C17 1.205(6) . ?
C17 O4 1.330(5) . ?
O4 C19 1.471(6) . ?
C19 HU 0.9900 . ?
C19 HV 0.9900 . ?
C19 HW 0.9900 . ?
C19 HX 0.9900 . ?
C19 C20 1.359(12) . ?
C19 C20A 1.420(11) . ?
C20 HY 0.9800 . ?
C20 HZ 0.9800 . ?
C20 H0AA 0.9800 . ?
C21 H1AA 0.9900 . ?
C21 H2AA 0.9900 . ?
C21 C22 1.496(6) . ?
C22 C23 1.410(5) . ?
C22 C27 1.393(5) . ?
C23 C24 1.428(6) . ?
C24 C25 1.393(6) . ?
C24 C28 1.530(5) . ?
C25 H3AA 0.9500 . ?
C25 C26 1.397(5) . ?
C26 C27 1.380(6) . ?
C26 C32 1.530(5) . ?
C27 H4AA 0.9500 . ?
C28 C29 1.543(6) . ?
C28 C30 1.543(5) . ?
C28 C31 1.538(6) . ?
C29 H5AA 0.9800 . ?
C29 H6AA 0.9800 . ?
C29 H7AA 0.9800 . ?
C30 H8AA 0.9800 . ?
C30 H9AA 0.9800 . ?
C30 H0BA 0.9800 . ?
C31 H1BA 0.9800 . ?
C31 H2BA 0.9800 . ?
C31 H3BA 0.9800 . ?
C32 C33 1.536(6) . ?
C32 C34 1.529(6) . ?
C32 C35 1.545(6) . ?
C33 H4BA 0.9800 . ?
C33 H5BA 0.9800 . ?
C33 H6BA 0.9800 . ?
C34 H7BA 0.9800 . ?
C34 H8BA 0.9800 . ?
C34 H9BA 0.9800 . ?
C35 H0CA 0.9800 . ?
C35 H1CA 0.9800 . ?
C35 H2CA 0.9800 . ?
C36 H3CA 0.9900 . ?
C36 H4CA 0.9900 . ?
C36 C37 1.520(6) . ?
C37 H5CA 0.9800 . ?
C37 H6CA 0.9800 . ?
C37 H7CA 0.9800 . ?
C38 H8CA 0.9900 . ?
C38 H9CA 0.9900 . ?
C38 C39 1.512(5) . ?
C39 H0DA 0.9800 . ?
C39 H1DA 0.9800 . ?
C39 H2DA 0.9800 . ?
C40 H3DA 0.9900 . ?
C40 H4DA 0.9900 . ?
C40 C41 1.538(6) . ?
C41 H5DA 0.9800 . ?
C41 H6DA 0.9800 . ?
C41 H7DA 0.9800 . ?
Pd1' O1' 2.031(4) . ?
Pd1' N2' 2.137(3) . ?
Pd1' O2' 2.029(4) . ?
Pd1' N1' 2.057(3) . ?
O1' C3' 1.338(5) . ?
N2' C36' 1.511(5) . ?
N2' C38' 1.495(5) . ?
N2' C40' 1.494(5) . ?
C1' H1'A 0.9900 . ?
C1' H1'B 0.9900 . ?
C1' N1' 1.509(5) . ?
C1' C2' 1.492(5) . ?
O2' C23' 1.333(6) . ?
N1' C16' 1.482(4) . ?
N1' C21' 1.502(5) . ?
C2' C3' 1.411(5) . ?
C2' C7' 1.398(5) . ?
C3' C4' 1.429(6) . ?
C4' C5' 1.393(6) . ?
C4' C8' 1.535(6) . ?
C5' H5' 0.9500 . ?
C5' C6' 1.405(5) . ?
C6' C7' 1.383(5) . ?
C6' C12' 1.532(5) . ?
C7' H7' 0.9500 . ?
C8' C9' 1.535(5) . ?
C8' C10' 1.544(5) . ?
C8' C11' 1.530(5) . ?
C9' H9'A 0.9800 . ?
C9' H9'B 0.9800 . ?
C9' H9'C 0.9800 . ?
C10' H10A 0.9800 . ?
C10' H10B 0.9800 . ?
C10' H10C 0.9800 . ?
C11' H11A 0.9800 . ?
C11' H11B 0.9800 . ?
C11' H11C 0.9800 . ?
C12' C13' 1.535(5) . ?
C12' C14' 1.536(5) . ?
C12' C15' 1.538(5) . ?
C13' H13A 0.9800 . ?
C13' H13B 0.9800 . ?
C13' H13C 0.9800 . ?
C14' H14A 0.9800 . ?
C14' H14B 0.9800 . ?
C14' H14C 0.9800 . ?
C15' H15A 0.9800 . ?
C15' H15B 0.9800 . ?
C15' H15C 0.9800 . ?
C16' H16A 0.9900 . ?
C16' H16B 0.9900 . ?
C16' C17' 1.509(5) . ?
O3' C17' 1.203(5) . ?
C17' O4' 1.326(5) . ?
O4' C19' 1.461(5) . ?
C19' H19A 0.9900 . ?
C19' H19B 0.9900 . ?
C19' C20' 1.499(6) . ?
C20' H20A 0.9800 . ?
C20' H20B 0.9800 . ?
C20' H20C 0.9800 . ?
C21' H21A 0.9900 . ?
C21' H21B 0.9900 . ?
C21' C22' 1.497(5) . ?
C22' C23' 1.401(6) . ?
C22' C27' 1.387(6) . ?
C23' C24' 1.432(6) . ?
C24' C25' 1.392(7) . ?
C24' C28' 1.544(6) . ?
C25' H25' 0.9500 . ?
C25' C26' 1.391(6) . ?
C26' C27' 1.406(6) . ?
C26' C32' 1.527(7) . ?
C27' H27' 0.9500 . ?
C28' C29' 1.539(7) . ?
C28' C30' 1.533(8) . ?
C28' C31' 1.548(7) . ?
C29' H29A 0.9800 . ?
C29' H29B 0.9800 . ?
C29' H29C 0.9800 . ?
C30' H30A 0.9800 . ?
C30' H30B 0.9800 . ?
C30' H30C 0.9800 . ?
C31' H31A 0.9800 . ?
C31' H31B 0.9800 . ?
C31' H31C 0.9800 . ?
C32' C33' 1.542(6) . ?
C32' C34' 1.530(7) . ?
C32' C35' 1.536(6) . ?
C33' H33A 0.9800 . ?
C33' H33B 0.9800 . ?
C33' H33C 0.9800 . ?
C34' H34A 0.9800 . ?
C34' H34B 0.9800 . ?
C34' H34C 0.9800 . ?
C35' H35A 0.9800 . ?
C35' H35B 0.9800 . ?
C35' H35C 0.9800 . ?
C36' H36A 0.9900 . ?
C36' H36B 0.9900 . ?
C36' C37' 1.525(6) . ?
C37' H37A 0.9800 . ?
C37' H37B 0.9800 . ?
C37' H37C 0.9800 . ?
C38' H38A 0.9900 . ?
C38' H38B 0.9900 . ?
C38' C39' 1.515(6) . ?
C39' H39A 0.9800 . ?
C39' H39B 0.9800 . ?
C39' H39C 0.9800 . ?
C40' H40A 0.9900 . ?
C40' H40B 0.9900 . ?
C40' C41' 1.514(5) . ?
C41' H41A 0.9800 . ?
C41' H41B 0.9800 . ?
C41' H41C 0.9800 . ?
C20A H8DA 0.9800 . ?
C20A H9DA 0.9800 . ?
C20A H0EA 0.9800 . ?
C15A H1EA 0.9800 . ?
C15A H2EA 0.9800 . ?
C15A H3EA 0.9800 . ?
C13A H4EA 0.9800 . ?
C13A H5EA 0.9800 . ?
C13A H6EA 0.9800 . ?
C14A H7EA 0.9800 . ?
C14A H8EA 0.9800 . ?
C14A H9EA 0.9800 . ?

loop_
_geom_torsion_atom_site_label_1
_geom_torsion_atom_site_label_2
_geom_torsion_atom_site_label_3
_geom_torsion_atom_site_label_4
_geom_torsion
_geom_torsion_site_symmetry_1
_geom_torsion_site_symmetry_2
_geom_torsion_site_symmetry_3
_geom_torsion_site_symmetry_4
_geom_torsion_publ_flag
Pd1 O1 C3 C2 37.9(5) . . . . ?
Pd1 O1 C3 C4 -143.8(3) . . . . ?
Pd1 N2 C36 C37 -61.8(4) . . . . ?
Pd1 N2 C38 C39 65.2(4) . . . . ?
Pd1 N2 C40 C41 179.9(3) . . . . ?
Pd1 O2 C23 C22 -34.6(5) . . . . ?
Pd1 O2 C23 C24 145.7(3) . . . . ?
Pd1 N1 C16 C17 -179.5(3) . . . . ?
Pd1 N1 C21 C22 -76.9(3) . . . . ?
O1 C3 C4 C5 175.2(4) . . . . ?
O1 C3 C4 C8 -6.0(6) . . . . ?
C1 N1 C16 C17 -60.1(4) . . . . ?
C1 N1 C21 C22 170.5(3) . . . . ?
C1 C2 C3 O1 5.2(6) . . . . ?
C1 C2 C3 C4 -173.2(4) . . . . ?
C1 C2 C7 C6 177.8(4) . . . . ?
O2 C23 C24 C25 179.0(4) . . . . ?
O2 C23 C24 C28 -2.0(6) . . . . ?
N1 C1 C2 C3 -67.7(4) . . . . ?
N1 C1 C2 C7 112.0(4) . . . . ?
N1 C16 C17 O3 -15.8(6) . . . . ?
N1 C16 C17 O4 163.2(4) . . . . ?
N1 C21 C22 C23 60.6(5) . . . . ?
N1 C21 C22 C27 -116.2(4) . . . . ?
C2 C1 N1 Pd1 71.0(3) . . . . ?
C2 C1 N1 C16 -52.9(4) . . . . ?
C2 C1 N1 C21 -177.8(3) . . . . ?
C2 C3 C4 C5 -6.4(6) . . . . ?
C2 C3 C4 C8 172.4(4) . . . . ?
C3 C2 C7 C6 -2.5(6) . . . . ?
C3 C4 C5 C6 1.6(7) . . . . ?
C3 C4 C8 C9 66.7(6) . . . . ?
C3 C4 C8 C10 -55.3(6) . . . . ?
C3 C4 C8 C11 -174.5(5) . . . . ?
C4 C5 C6 C7 2.9(7) . . . . ?
C4 C5 C6 C12 -174.8(4) . . . . ?
C5 C4 C8 C9 -114.4(5) . . . . ?
C5 C4 C8 C10 123.6(5) . . . . ?
C5 C4 C8 C11 4.4(7) . . . . ?
C5 C6 C7 C2 -2.4(6) . . . . ?
C5 C6 C12 C14 -149.4(7) . . . . ?
C5 C6 C12 C15 82.5(6) . . . . ?
C5 C6 C12 C15A 126.4(9) . . . . ?
C5 C6 C12 C13A -22.4(7) . . . . ?
C5 C6 C12 C14A -133.8(7) . . . . ?
C7 C2 C3 O1 -174.6(4) . . . . ?
C7 C2 C3 C4 7.0(6) . . . . ?
C7 C6 C12 C14 33.1(8) . . . . ?
C7 C6 C12 C15 -95.0(6) . . . . ?
C7 C6 C12 C15A -51.2(10) . . . . ?
C7 C6 C12 C13A 160.1(5) . . . . ?
C7 C6 C12 C14A 48.7(7) . . . . ?
C8 C4 C5 C6 -177.3(4) . . . . ?
C12 C6 C7 C2 175.2(4) . . . . ?
C16 N1 C21 C22 46.5(4) . . . . ?
C16 C17 O4 C19 176.0(4) . . . . ?
O3 C17 O4 C19 -4.9(7) . . . . ?
C17 O4 C19 C20 165.5(7) . . . . ?
C17 O4 C19 C20A 89.8(7) . . . . ?
C21 N1 C16 C17 63.0(4) . . . . ?
C21 C22 C23 O2 2.7(6) . . . . ?
C21 C22 C23 C24 -177.5(3) . . . . ?
C21 C22 C27 C26 178.1(4) . . . . ?
C22 C23 C24 C25 -0.7(5) . . . . ?
C22 C23 C24 C28 178.3(3) . . . . ?
C23 C22 C27 C26 1.3(6) . . . . ?
C23 C24 C25 C26 1.7(6) . . . . ?
C23 C24 C28 C29 -59.9(5) . . . . ?
C23 C24 C28 C30 61.6(5) . . . . ?
C23 C24 C28 C31 -178.7(4) . . . . ?
C24 C25 C26 C27 -1.1(6) . . . . ?
C24 C25 C26 C32 -179.4(4) . . . . ?
C25 C24 C28 C29 119.1(4) . . . . ?
C25 C24 C28 C30 -119.4(4) . . . . ?
C25 C24 C28 C31 0.3(5) . . . . ?
C25 C26 C27 C22 -0.4(6) . . . . ?
C25 C26 C32 C33 -51.8(5) . . . . ?
C25 C26 C32 C34 -174.0(4) . . . . ?
C25 C26 C32 C35 67.1(5) . . . . ?
C27 C22 C23 O2 179.6(4) . . . . ?
C27 C22 C23 C24 -0.7(6) . . . . ?
C27 C26 C32 C33 130.0(4) . . . . ?
C27 C26 C32 C34 7.8(6) . . . . ?
C27 C26 C32 C35 -111.1(4) . . . . ?
C28 C24 C25 C26 -177.4(4) . . . . ?
C32 C26 C27 C22 177.8(4) . . . . ?
C36 N2 C38 C39 -178.6(3) . . . . ?
C36 N2 C40 C41 62.5(5) . . . . ?
C38 N2 C36 C37 178.3(3) . . . . ?
C38 N2 C40 C41 -54.3(5) . . . . ?
C40 N2 C36 C37 58.8(4) . . . . ?
C40 N2 C38 C39 -60.2(4) . . . . ?
Pd1' O1' C3' C2' 33.3(5) . . . . ?
Pd1' O1' C3' C4' -146.2(3) . . . . ?
Pd1' N2' C36' C37' 178.6(3) . . . . ?
Pd1' N2' C38' C39' -64.3(4) . . . . ?
Pd1' N2' C40' C41' 62.4(3) . . . . ?
Pd1' O2' C23' C22' -36.3(5) . . . . ?
Pd1' O2' C23' C24' 145.8(4) . . . . ?
Pd1' N1' C16' C17' -173.9(3) . . . . ?
Pd1' N1' C21' C22' -67.5(3) . . . . ?
O1' C3' C4' C5' -178.2(3) . . . . ?
O1' C3' C4' C8' 4.6(5) . . . . ?
C1' N1' C16' C17' -56.8(4) . . . . ?
C1' N1' C21' C22' 178.2(3) . . . . ?
C1' C2' C3' O1' -4.4(5) . . . . ?
C1' C2' C3' C4' 175.2(3) . . . . ?
C1' C2' C7' C6' -177.3(3) . . . . ?
O2' C23' C24' C25' -176.8(4) . . . . ?
O2' C23' C24' C28' 3.0(7) . . . . ?
N1' C1' C2' C3' -56.8(4) . . . . ?
N1' C1' C2' C7' 119.0(4) . . . . ?
N1' C16' C17' O3' -8.8(6) . . . . ?
N1' C16' C17' O4' 171.7(3) . . . . ?
N1' C21' C22' C23' 64.0(4) . . . . ?
N1' C21' C22' C27' -116.9(4) . . . . ?
C2' C1' N1' Pd1' 76.4(3) . . . . ?
C2' C1' N1' C16' -42.8(4) . . . . ?
C2' C1' N1' C21' -167.3(3) . . . . ?
C2' C3' C4' C5' 2.3(5) . . . . ?
C2' C3' C4' C8' -174.9(3) . . . . ?
C3' C2' C7' C6' -1.6(5) . . . . ?
C3' C4' C5' C6' -1.9(6) . . . . ?
C3' C4' C8' C9' 60.3(4) . . . . ?
C3' C4' C8' C10' -62.0(5) . . . . ?
C3' C4' C8' C11' 178.3(3) . . . . ?
C4' C5' C6' C7' -0.2(5) . . . . ?
C4' C5' C6' C12' 179.6(3) . . . . ?
C5' C4' C8' C9' -116.9(4) . . . . ?
C5' C4' C8' C10' 120.9(4) . . . . ?
C5' C4' C8' C11' 1.2(5) . . . . ?
C5' C6' C7' C2' 2.0(5) . . . . ?
C5' C6' C12' C13' -64.3(4) . . . . ?
C5' C6' C12' C14' 175.8(3) . . . . ?
C5' C6' C12' C15' 55.9(5) . . . . ?
C7' C2' C3' O1' 179.8(3) . . . . ?
C7' C2' C3' C4' -0.6(5) . . . . ?
C7' C6' C12' C13' 115.4(4) . . . . ?
C7' C6' C12' C14' -4.4(5) . . . . ?
C7' C6' C12' C15' -124.3(4) . . . . ?
C8' C4' C5' C6' 175.2(3) . . . . ?
C12' C6' C7' C2' -177.8(3) . . . . ?
C16' N1' C21' C22' 53.1(4) . . . . ?
C16' C17' O4' C19' 180.0(4) . . . . ?
O3' C17' O4' C19' 0.5(7) . . . . ?
C17' O4' C19' C20' 155.3(4) . . . . ?
C21' N1' C16' C17' 65.9(4) . . . . ?
C21' C22' C23' O2' -5.4(6) . . . . ?
C21' C22' C23' C24' 172.7(4) . . . . ?
C21' C22' C27' C26' -176.4(4) . . . . ?
C22' C23' C24' C25' 5.2(6) . . . . ?
C22' C23' C24' C28' -175.0(4) . . . . ?
C23' C22' C27' C26' 2.7(6) . . . . ?
C23' C24' C25' C26' -0.3(7) . . . . ?
C23' C24' C28' C29' -67.5(6) . . . . ?
C23' C24' C28' C30' 56.1(6) . . . . ?
C23' C24' C28' C31' 175.3(5) . . . . ?
C24' C25' C26' C27' -3.5(6) . . . . ?
C24' C25' C26' C32' 175.4(4) . . . . ?
C25' C24' C28' C29' 112.4(5) . . . . ?
C25' C24' C28' C30' -124.1(5) . . . . ?
C25' C24' C28' C31' -4.9(7) . . . . ?
C25' C26' C27' C22' 2.4(6) . . . . ?
C25' C26' C32' C33' -107.2(5) . . . . ?
C25' C26' C32' C34' 133.1(4) . . . . ?
C25' C26' C32' C35' 12.4(6) . . . . ?
C27' C22' C23' O2' 175.5(4) . . . . ?
C27' C22' C23' C24' -6.4(6) . . . . ?
C27' C26' C32' C33' 71.7(5) . . . . ?
C27' C26' C32' C34' -48.0(5) . . . . ?
C27' C26' C32' C35' -168.7(4) . . . . ?
C28' C24' C25' C26' 179.9(4) . . . . ?
C32' C26' C27' C22' -176.6(4) . . . . ?
C36' N2' C38' C39' 59.2(4) . . . . ?
C36' N2' C40' C41' -58.3(4) . . . . ?
C38' N2' C36' C37' 55.0(5) . . . . ?
C38' N2' C40' C41' -178.6(3) . . . . ?
C40' N2' C36' C37' -62.7(4) . . . . ?
C40' N2' C38' C39' 179.1(3) . . . . ?
